data_4504012
loop_
_publ_author_name
'Matsumoto, Akikazu'
'Furukawa, Daisuke'
'Mori, Yutaka'
'Tanaka, Toshihiro'
'Oka, Kunio'

_publ_section_title
;
 Change in Crystal Structure and Polymerization Reactivity for the
 Solid-State Polymerization of Muconic Esters
;
_journal_issue 6
_journal_name_full 'Crystal Growth &amp; Design'
_journal_page_first 1078
_journal_paper_doi 10.1021/cg0606444
_journal_volume 7
_journal_year 2007
_chemical_formula_moiety 'C22 H18 O8 '
_chemical_formula_sum 'C22 H18 O8'
_chemical_formula_weight 410.36
_chemical_name_systematic
; 
 ? 
;
_space_group_IT_number 14
_symmetry_cell_setting monoclinic
_symmetry_space_group_name_Hall '-P 2yab'
_symmetry_space_group_name_H-M 'P 1 21/a 1'
_atom_sites_solution_hydrogens geom
_atom_sites_solution_primary direct
_atom_sites_solution_secondary difmap
_audit_creation_method SHELXL-97
_cell_angle_alpha 90.00
_cell_angle_beta 105.67(2)
_cell_angle_gamma 90.00
_cell_formula_units_Z 2
_cell_length_a 10.85(3)
_cell_length_b 4.702(4)
_cell_length_c 18.73(2)
_cell_measurement_reflns_used 3380
_cell_measurement_temperature 296(2)
_cell_measurement_theta_max 26.4
_cell_measurement_theta_min 3.8
_cell_volume 920(3)
_computing_cell_refinement PROCESS-AUTO
_computing_data_collection PROCESS-AUTO
_computing_data_reduction CrystalStructure
_computing_publication_material 'CrystalStructure 3.7.0'
_computing_structure_refinement 'SHELXL-97 (Sheldrick, 1997)'
_computing_structure_solution SIR92
_diffrn_ambient_temperature 296(2)
_diffrn_detector_area_resol_mean 10.00
_diffrn_measured_fraction_theta_full 0.942
_diffrn_measured_fraction_theta_max 0.942
_diffrn_measurement_device_type 'Rigaku RAXIS-RAPID'
_diffrn_measurement_method \w
_diffrn_radiation_monochromator graphite
_diffrn_radiation_source 'fine-focus sealed tube'
_diffrn_radiation_type MoK\a
_diffrn_radiation_wavelength 0.71075
_diffrn_reflns_av_R_equivalents 0.0000
_diffrn_reflns_av_sigmaI/netI 0.0961
_diffrn_reflns_limit_h_max 14
_diffrn_reflns_limit_h_min -14
_diffrn_reflns_limit_k_max 6
_diffrn_reflns_limit_k_min -6
_diffrn_reflns_limit_l_max 22
_diffrn_reflns_limit_l_min -24
_diffrn_reflns_number 1984
_diffrn_reflns_theta_full 27.48
_diffrn_reflns_theta_max 27.48
_diffrn_reflns_theta_min 3.76
_exptl_absorpt_coefficient_mu 0.114
_exptl_absorpt_correction_T_max 0.9831
_exptl_absorpt_correction_T_min 0.9348
_exptl_absorpt_correction_type none
_exptl_crystal_colour colorless
_exptl_crystal_density_diffrn 1.481
_exptl_crystal_density_method 'not measured'
_exptl_crystal_description platelet
_exptl_crystal_F_000 428
_exptl_crystal_size_max 0.60
_exptl_crystal_size_mid 0.20
_exptl_crystal_size_min 0.15
_refine_diff_density_max 0.253
_refine_diff_density_min -0.278
_refine_diff_density_rms 0.073
_refine_ls_extinction_method none
_refine_ls_goodness_of_fit_ref 0.937
_refine_ls_hydrogen_treatment constr
_refine_ls_matrix_type full
_refine_ls_number_parameters 137
_refine_ls_number_reflns 1984
_refine_ls_number_restraints 0
_refine_ls_restrained_S_all 0.937
_refine_ls_R_factor_all 0.2338
_refine_ls_R_factor_gt 0.0926
_refine_ls_shift/su_max 0.000
_refine_ls_shift/su_mean 0.000
_refine_ls_structure_factor_coef Fsqd
_refine_ls_weighting_details 'calc w=1/[\s^2^(Fo^2^)+(0.1661P)^2^+0.0000P] where P=(Fo^2^+2Fc^2^)/3'
_refine_ls_weighting_scheme calc
_refine_ls_wR_factor_gt 0.2357
_refine_ls_wR_factor_ref 0.3188
_reflns_number_gt 673
_reflns_number_total 1984
_reflns_threshold_expression >2sigma(I)
_cod_data_source_file cg0606444si20070319_011123.cif
_cod_data_source_block poly(MDO)
_cod_database_code 4504012

loop_
_symmetry_equiv_pos_as_xyz
'x, y, z'
'-x+1/2, y+1/2, -z'
'-x, -y, -z'
'x-1/2, -y-1/2, z'

loop_
_atom_site_label
_atom_site_type_symbol
_atom_site_fract_x
_atom_site_fract_y
_atom_site_fract_z
_atom_site_U_iso_or_equiv
_atom_site_adp_type
_atom_site_occupancy
_atom_site_symmetry_multiplicity
_atom_site_calc_flag
_atom_site_refinement_flags
O1 O 0.0559(4) -0.0152(9) 0.1437(2) 0.0704(13) Uani 1 1 d .
O2 O 0.2255(3) -0.1187(8) 0.10484(19) 0.0622(11) Uani 1 1 d .
O3 O 0.2907(5) 0.0267(12) 0.4222(2) 0.0970(16) Uani 1 1 d .
O4 O 0.4650(5) 0.3149(12) 0.4316(3) 0.1008(17) Uani 1 1 d .
C1 C 0.1095(5) -0.0062(12) 0.0970(3) 0.0548(14) Uani 1 1 d .
C2 C 0.0522(5) 0.1112(10) 0.0201(3) 0.0544(14) Uani 1 1 d .
H2 H 0.1187 0.1241 -0.0063 0.065 Uiso 1 1 calc R
C3 C -0.0054(5) 0.3932(11) 0.0221(3) 0.0569(15) Uani 1 1 d .
H3 H -0.0520 0.4237 0.0564 0.068 Uiso 1 1 calc R
C4 C 0.2778(5) -0.2954(13) 0.1709(3) 0.0658(16) Uani 1 1 d .
H4A H 0.3461 -0.4133 0.1627 0.079 Uiso 1 1 calc R
H4B H 0.2111 -0.4205 0.1782 0.079 Uiso 1 1 calc R
C5 C 0.3286(5) -0.1213(13) 0.2394(3) 0.0630(16) Uani 1 1 d .
C6 C 0.2732(6) -0.1390(14) 0.2967(3) 0.0692(17) Uani 1 1 d .
H6 H 0.2013 -0.2515 0.2932 0.083 Uiso 1 1 calc R
C7 C 0.3259(6) 0.0113(14) 0.3581(3) 0.0687(16) Uani 1 1 d .
C8 C 0.4298(6) 0.1839(15) 0.3635(3) 0.0711(18) Uani 1 1 d .
C9 C 0.4841(6) 0.2056(14) 0.3079(4) 0.081(2) Uani 1 1 d .
H9 H 0.5544 0.3234 0.3115 0.098 Uiso 1 1 calc R
C10 C 0.4337(6) 0.0506(14) 0.2456(3) 0.0714(18) Uani 1 1 d .
H10 H 0.4709 0.0606 0.2064 0.086 Uiso 1 1 calc R
C11 C 0.3629(8) 0.2573(18) 0.4618(4) 0.102(2) Uani 1 1 d .
H11A H 0.3089 0.4242 0.4579 0.123 Uiso 1 1 calc R
H11B H 0.3951 0.2082 0.5138 0.123 Uiso 1 1 calc R

loop_
_atom_site_aniso_label
_atom_site_aniso_U_11
_atom_site_aniso_U_22
_atom_site_aniso_U_33
_atom_site_aniso_U_23
_atom_site_aniso_U_13
_atom_site_aniso_U_12
O1 0.068(2) 0.093(3) 0.057(2) 0.007(2) 0.029(2) 0.009(2)
O2 0.056(2) 0.074(3) 0.057(2) 0.006(2) 0.0169(17) 0.008(2)
O3 0.099(3) 0.127(4) 0.075(3) -0.020(3) 0.041(3) -0.020(3)
O4 0.098(4) 0.126(4) 0.080(4) -0.025(3) 0.026(3) -0.017(3)
C1 0.051(3) 0.052(3) 0.059(3) -0.003(3) 0.011(3) 0.002(3)
C2 0.065(3) 0.050(3) 0.051(3) 0.001(3) 0.020(2) 0.002(3)
C3 0.066(3) 0.056(4) 0.049(3) -0.004(2) 0.015(3) 0.006(3)
C4 0.066(3) 0.076(4) 0.052(3) 0.005(3) 0.011(3) 0.015(3)
C5 0.057(3) 0.076(4) 0.057(3) 0.001(3) 0.018(3) 0.012(3)
C6 0.062(4) 0.085(4) 0.060(4) -0.002(3) 0.016(3) -0.007(3)
C7 0.060(3) 0.089(4) 0.060(4) 0.002(3) 0.021(3) 0.005(4)
C8 0.076(4) 0.089(5) 0.048(3) 0.003(3) 0.017(3) 0.006(4)
C9 0.068(4) 0.102(5) 0.074(5) -0.009(4) 0.020(3) -0.019(4)
C10 0.064(4) 0.096(5) 0.059(4) 0.001(4) 0.025(3) 0.002(4)
C11 0.122(6) 0.115(6) 0.076(5) -0.016(5) 0.037(4) -0.008(6)

loop_
_atom_type_symbol
_atom_type_description
_atom_type_scat_dispersion_real
_atom_type_scat_dispersion_imag
_atom_type_scat_source
C C 0.0033 0.0016 'International Tables Vol C Tables 4.2.6.8 and 6.1.1.4'
H H 0.0000 0.0000 'International Tables Vol C Tables 4.2.6.8 and 6.1.1.4'
O O 0.0106 0.0060 'International Tables Vol C Tables 4.2.6.8 and 6.1.1.4'

loop_
_geom_angle_atom_site_label_1
_geom_angle_atom_site_label_2
_geom_angle_atom_site_label_3
_geom_angle
_geom_angle_site_symmetry_1
_geom_angle_site_symmetry_3
C1 O2 C4 117.0(4) . .
C7 O3 C11 104.8(5) . .
C8 O4 C11 103.7(5) . .
O1 C1 O2 123.1(5) . .
O1 C1 C2 124.3(5) . .
O2 C1 C2 112.5(5) . .
C3 C2 C1 111.9(4) . .
C3 C2 C2 110.8(5) . 3
C1 C2 C2 105.6(5) . 3
C3 C2 H2 109.5 . .
C1 C2 H2 109.5 . .
C2 C2 H2 109.5 3 .
C3 C3 C2 123.7(6) 3_565 .
C3 C3 H3 118.1 3_565 .
C2 C3 H3 118.1 . .
O2 C4 C5 112.4(5) . .
O2 C4 H4A 109.1 . .
C5 C4 H4A 109.1 . .
O2 C4 H4B 109.1 . .
C5 C4 H4B 109.1 . .
H4A C4 H4B 107.9 . .
C6 C5 C10 119.9(6) . .
C6 C5 C4 120.1(6) . .
C10 C5 C4 119.9(5) . .
C7 C6 C5 117.8(6) . .
C7 C6 H6 121.1 . .
C5 C6 H6 121.1 . .
C6 C7 O3 129.1(6) . .
C6 C7 C8 121.9(6) . .
O3 C7 C8 109.0(6) . .
C9 C8 C7 121.1(6) . .
C9 C8 O4 128.4(7) . .
C7 C8 O4 110.5(5) . .
C8 C9 C10 117.9(6) . .
C8 C9 H9 121.0 . .
C10 C9 H9 121.0 . .
C9 C10 C5 121.4(5) . .
C9 C10 H10 119.3 . .
C5 C10 H10 119.3 . .
O4 C11 O3 108.7(5) . .
O4 C11 H11A 109.9 . .
O3 C11 H11A 109.9 . .
O4 C11 H11B 109.9 . .
O3 C11 H11B 109.9 . .
H11A C11 H11B 108.3 . .

loop_
_geom_bond_atom_site_label_1
_geom_bond_atom_site_label_2
_geom_bond_distance
_geom_bond_site_symmetry_2
O1 C1 1.175(6) .
O2 C1 1.337(7) .
O2 C4 1.471(6) .
O3 C7 1.356(7) .
O3 C11 1.423(8) .
O4 C8 1.374(7) .
O4 C11 1.400(9) .
C1 C2 1.511(7) .
C2 C3 1.471(7) .
C2 C2 1.575(10) 3
C2 H2 0.9800 .
C3 C3 1.327(10) 3_565
C3 H3 0.9300 .
C4 C5 1.495(8) .
C4 H4A 0.9700 .
C4 H4B 0.9700 .
C5 C6 1.368(8) .
C5 C10 1.377(9) .
C6 C7 1.339(8) .
C6 H6 0.9300 .
C7 C8 1.371(9) .
C8 C9 1.333(8) .
C9 C10 1.358(8) .
C9 H9 0.9300 .
C10 H10 0.9300 .
C11 H11A 0.9700 .
C11 H11B 0.9700 .

loop_
_geom_torsion_atom_site_label_1
_geom_torsion_atom_site_label_2
_geom_torsion_atom_site_label_3
_geom_torsion_atom_site_label_4
_geom_torsion
_geom_torsion_site_symmetry_1
_geom_torsion_site_symmetry_4
C4 O2 C1 O1 9.0(8) . .
C4 O2 C1 C2 -166.5(4) . .
O1 C1 C2 C3 49.6(7) . .
O2 C1 C2 C3 -134.9(5) . .
O1 C1 C2 C2 -71.1(8) . 3
O2 C1 C2 C2 104.4(6) . 3
C1 C2 C3 C3 139.0(7) . 3_565
C2 C2 C3 C3 -103.4(8) 3 3_565
C1 O2 C4 C5 -77.6(6) . .
O2 C4 C5 C6 116.1(6) . .
O2 C4 C5 C10 -65.9(7) . .
C10 C5 C6 C7 -1.0(9) . .
C4 C5 C6 C7 177.0(5) . .
C5 C6 C7 O3 -179.0(6) . .
C5 C6 C7 C8 1.7(9) . .
C11 O3 C7 C6 -168.8(7) . .
C11 O3 C7 C8 10.5(7) . .
C6 C7 C8 C9 -1.1(10) . .
O3 C7 C8 C9 179.5(6) . .
C6 C7 C8 O4 179.7(6) . .
O3 C7 C8 O4 0.3(7) . .
C11 O4 C8 C9 169.8(7) . .
C11 O4 C8 C7 -11.2(7) . .
C7 C8 C9 C10 -0.2(10) . .
O4 C8 C9 C10 178.8(6) . .
C8 C9 C10 C5 0.9(10) . .
C6 C5 C10 C9 -0.3(9) . .
C4 C5 C10 C9 -178.3(5) . .
C8 O4 C11 O3 17.7(7) . .
C7 O3 C11 O4 -17.8(7) . .
